data_7245208
loop_
_publ_author_name
'Yin, Haiting'
'Wu, Yunjun'
'Gu, Xiaoxia'
'Feng, Zhijun'
'Wang, Meifang'
'Feng, Dexiang'
'Wang, Ming'
'Cheng, Ziyang'
'Wang, Shaoyin'

_publ_section_title
;
 Synthesis of pyrano[3,2-c]quinolones and furo[3,2-c]quinolones via
 acid-catalyzed tandem reaction of 4-hydroxy-1-methylquinolin-2(1H)-one
 and propargylic alcohols
;
_journal_issue 33
_journal_name_full 'RSC Advances'
_journal_page_first 21066
_journal_page_last 21078
_journal_paper_doi 10.1039/D2RA03416F
_journal_volume 12
_journal_year 2022
_chemical_formula_moiety 'C39 H27 N O'
_chemical_formula_sum 'C39 H27 N O'
_chemical_formula_weight 525.61
_space_group_crystal_system triclinic
_space_group_IT_number 2
_space_group_name_Hall '-P 1'
_space_group_name_H-M_alt 'P -1'
_atom_sites_solution_hydrogens geom
_atom_sites_solution_primary dual
_audit_creation_date 2022-04-26
_audit_creation_method
;
Olex2 1.3
(compiled 2020.02.04 svn.rd84adfe8 for OlexSys, GUI svn.r6032)
;
_audit_update_record
;
2022-04-26 deposited with the CCDC.	2022-07-18 downloaded from the CCDC.
;
_cell_angle_alpha 69.289(3)
_cell_angle_beta 74.425(3)
_cell_angle_gamma 68.877(3)
_cell_formula_units_Z 2
_cell_length_a 9.696(3)
_cell_length_b 12.279(4)
_cell_length_c 13.367(4)
_cell_measurement_reflns_used 8540
_cell_measurement_temperature 293.15
_cell_measurement_theta_max 27.57
_cell_measurement_theta_min 2.28
_cell_volume 1370.3(7)
_computing_cell_refinement 'SAINT v8.37A (Bruker, 2015)'
_computing_data_reduction 'SAINT v8.37A (Bruker, 2015)'
_computing_molecular_graphics 'Olex2 1.3 (Dolomanov et al., 2009)'
_computing_publication_material 'Olex2 1.3 (Dolomanov et al., 2009)'
_computing_structure_refinement 'SHELXL 2018/3 (Sheldrick, 2015)'
_computing_structure_solution 'SHELXT 2014/5 (Sheldrick, 2014)'
_diffrn_ambient_temperature 293.15
_diffrn_measured_fraction_theta_full 0.998
_diffrn_measured_fraction_theta_max 0.982
_diffrn_measurement_device_type 'Bruker APEX-II CCD'
_diffrn_measurement_method '\f and \w scans'
_diffrn_radiation_type MoK\a
_diffrn_radiation_wavelength 0.71073
_diffrn_reflns_av_R_equivalents 0.0295
_diffrn_reflns_av_unetI/netI 0.0313
_diffrn_reflns_Laue_measured_fraction_full 0.998
_diffrn_reflns_Laue_measured_fraction_max 0.982
_diffrn_reflns_limit_h_max 12
_diffrn_reflns_limit_h_min -12
_diffrn_reflns_limit_k_max 15
_diffrn_reflns_limit_k_min -15
_diffrn_reflns_limit_l_max 17
_diffrn_reflns_limit_l_min -17
_diffrn_reflns_number 16240
_diffrn_reflns_point_group_measured_fraction_full 0.998
_diffrn_reflns_point_group_measured_fraction_max 0.982
_diffrn_reflns_theta_full 25.242
_diffrn_reflns_theta_max 27.581
_diffrn_reflns_theta_min 1.650
_diffrn_source_current 30.0
_diffrn_source_power 1.5
_diffrn_source_voltage 50.0
_diffrn_standards_number 0
_exptl_absorpt_coefficient_mu 0.076
_exptl_absorpt_correction_T_max 0.7456
_exptl_absorpt_correction_T_min 0.6201
_exptl_absorpt_correction_type none
_exptl_absorpt_process_details
;
SADABS-2016/2 (Bruker,2016/2) was used for absorption correction.
wR2(int) was 0.1136 before and 0.0463 after correction.
The Ratio of minimum to maximum transmission is 0.8317.
The \l/2 correction factor is Not present.
;
_exptl_crystal_colour colourless
_exptl_crystal_density_diffrn 1.274
_exptl_crystal_description block
_exptl_crystal_F_000 552
_exptl_crystal_size_max 0.25
_exptl_crystal_size_mid 0.23
_exptl_crystal_size_min 0.21
_refine_diff_density_max 0.251
_refine_diff_density_min -0.184
_refine_diff_density_rms 0.034
_refine_ls_extinction_coef 0.036(3)
_refine_ls_extinction_expression Fc^*^=kFc[1+0.001xFc^2^\l^3^/sin(2\q)]^-1/4^
_refine_ls_extinction_method 'SHELXL-2018/3 (Sheldrick 2018)'
_refine_ls_goodness_of_fit_ref 1.071
_refine_ls_hydrogen_treatment constr
_refine_ls_matrix_type full
_refine_ls_number_parameters 372
_refine_ls_number_reflns 6244
_refine_ls_number_restraints 0
_refine_ls_restrained_S_all 1.071
_refine_ls_R_factor_all 0.0535
_refine_ls_R_factor_gt 0.0442
_refine_ls_shift/su_max 0.001
_refine_ls_shift/su_mean 0.000
_refine_ls_structure_factor_coef Fsqd
_refine_ls_weighting_details 'w=1/[\s^2^(Fo^2^)+(0.0642P)^2^+0.2003P] where P=(Fo^2^+2Fc^2^)/3'
_refine_ls_weighting_scheme calc
_refine_ls_wR_factor_gt 0.1215
_refine_ls_wR_factor_ref 0.1282
_reflns_Friedel_coverage 0.000
_reflns_number_gt 5122
_reflns_number_total 6244
_reflns_threshold_expression 'I > 2\s(I)'
_cod_data_source_file d2ra03416f2.cif
_cod_data_source_block 211106d_0m_a
_cod_database_code 7245208
_shelx_shelxl_version_number 2018/3
_shelx_space_group_comment
;
The symmetry employed for this shelxl refinement is uniquely defined
by the following loop, which should always be used as a source of
symmetry information in preference to the above space-group names.
They are only intended as comments.
;
_shelx_estimated_absorpt_t_max 0.984
_shelx_estimated_absorpt_t_min 0.981
_olex2_refinement_description
;
1. Fixed Uiso
 At 1.2 times of:
  All C(H) groups
 At 1.5 times of:
  All C(H,H,H) groups
2.a Aromatic/amide H refined with riding coordinates:
 C33(H33), C13(H13), C21(H21), C27(H27), C17(H17), C29(H29), C35(H35),
 C39(H39), C20(H20), C23(H23), C32(H32), C8(H8), C19(H19), C6(H6), C36(H36),
 C30(H30), C26(H26), C18(H18), C38(H38), C7(H7), C24(H24), C31(H31), C25(H25),
 C37(H37)
2.b Idealised Me refined as rotating group:
 C15(H15A,H15B,H15C)
;
_olex2_submission_special_instructions 'No special instructions were received'

loop_
_space_group_symop_operation_xyz
'x, y, z'
'-x, -y, -z'

loop_
_atom_site_label
_atom_site_type_symbol
_atom_site_fract_x
_atom_site_fract_y
_atom_site_fract_z
_atom_site_U_iso_or_equiv
_atom_site_adp_type
_atom_site_occupancy
_atom_site_site_symmetry_order
_atom_site_calc_flag
_atom_site_refinement_flags_posn
_atom_site_refinement_flags_adp
_atom_site_refinement_flags_occupancy
_atom_site_disorder_assembly
_atom_site_disorder_group
O1 O 0.93841(12) 0.22070(9) 0.63503(9) 0.0591(3) Uani 1 1 d . . . . .
N1 N 0.80707(13) 0.39113(11) 0.52228(9) 0.0462(3) Uani 1 1 d . . . . .
C28 C 0.66773(13) 0.61080(10) 0.92977(9) 0.0321(2) Uani 1 1 d . . . . .
C16 C 0.40245(13) 0.73905(11) 0.72923(9) 0.0351(3) Uani 1 1 d . . . . .
C12 C 0.72047(12) 0.54670(10) 0.84418(9) 0.0316(2) Uani 1 1 d . . . . .
C11 C 0.67259(12) 0.58994(10) 0.74434(9) 0.0330(2) Uani 1 1 d . . . . .
C3 C 0.73318(13) 0.51272(11) 0.67724(9) 0.0349(3) Uani 1 1 d . . . . .
C14 C 0.89076(13) 0.35613(10) 0.79780(10) 0.0336(3) Uani 1 1 d . . . . .
C33 C 0.51752(14) 0.64604(11) 0.97502(10) 0.0372(3) Uani 1 1 d . . . . .
H33 H 0.446642 0.630828 0.950923 0.045 Uiso 1 1 calc R U . . .
C22 C 0.63748(13) 0.81481(11) 0.66505(10) 0.0391(3) Uani 1 1 d . . . . .
C2 C 0.83476(13) 0.39714(11) 0.69920(10) 0.0351(3) Uani 1 1 d . . . . .
C4 C 0.67534(14) 0.56879(12) 0.57880(10) 0.0388(3) Uani 1 1 d . . . . .
C13 C 0.83104(13) 0.43200(11) 0.86549(9) 0.0338(3) Uani 1 1 d . . . . .
H13 H 0.867173 0.404741 0.930577 0.041 Uiso 1 1 calc R U . . .
C34 C 1.01261(13) 0.24239(11) 0.83336(10) 0.0364(3) Uani 1 1 d . . . . .
C21 C 0.34041(14) 0.64358(12) 0.78380(10) 0.0400(3) Uani 1 1 d . . . . .
H21 H 0.402551 0.563721 0.798827 0.048 Uiso 1 1 calc R U . . .
C10 C 0.56987(13) 0.71278(11) 0.68123(9) 0.0353(3) Uani 1 1 d . . . . .
C9 C 0.58206(14) 0.68519(12) 0.57388(10) 0.0394(3) Uani 1 1 d . . . . .
C27 C 0.60769(15) 0.87017(12) 0.74628(11) 0.0444(3) Uani 1 1 d . . . . .
H27 H 0.539663 0.849938 0.808437 0.053 Uiso 1 1 calc R U . . .
C1 C 0.86621(14) 0.32810(12) 0.61917(11) 0.0422(3) Uani 1 1 d . . . . .
C5 C 0.70946(14) 0.50990(13) 0.50024(10) 0.0423(3) Uani 1 1 d . . . . .
C17 C 0.30663(14) 0.85712(12) 0.70732(11) 0.0446(3) Uani 1 1 d . . . . .
H17 H 0.345856 0.922065 0.669985 0.054 Uiso 1 1 calc R U . . .
C29 C 0.77167(15) 0.63196(12) 0.96963(11) 0.0434(3) Uani 1 1 d . . . . .
H29 H 0.872953 0.607328 0.941583 0.052 Uiso 1 1 calc R U . . .
C35 C 1.14577(14) 0.21139(12) 0.76253(12) 0.0438(3) Uani 1 1 d . . . . .
H35 H 1.154863 0.257621 0.690299 0.053 Uiso 1 1 calc R U . . .
C39 C 1.00249(16) 0.17166(12) 0.94037(12) 0.0453(3) Uani 1 1 d . . . . .
H39 H 0.914400 0.190451 0.988532 0.054 Uiso 1 1 calc R U . . .
C20 C 0.18692(15) 0.66639(14) 0.81596(11) 0.0478(3) Uani 1 1 d . . . . .
H20 H 0.146959 0.601749 0.852586 0.057 Uiso 1 1 calc R U . . .
C23 C 0.73800(15) 0.84917(14) 0.57260(12) 0.0511(3) Uani 1 1 d . . . . .
H23 H 0.759088 0.814504 0.516546 0.061 Uiso 1 1 calc R U . . .
C32 C 0.47249(15) 0.70371(13) 1.05586(11) 0.0454(3) Uani 1 1 d . . . . .
H32 H 0.371618 0.727497 1.085212 0.054 Uiso 1 1 calc R U . . .
C8 C 0.51244(16) 0.74989(14) 0.48381(11) 0.0492(3) Uani 1 1 d . . . . .
H8 H 0.448566 0.828795 0.476494 0.059 Uiso 1 1 calc R U . . .
C19 C 0.09298(15) 0.78407(15) 0.79412(12) 0.0530(4) Uani 1 1 d . . . . .
H19 H -0.010046 0.798958 0.815457 0.064 Uiso 1 1 calc R U . . .
C6 C 0.63799(17) 0.57504(15) 0.40928(11) 0.0521(4) Uani 1 1 d . . . . .
H6 H 0.654505 0.540805 0.353610 0.062 Uiso 1 1 calc R U . . .
C36 C 1.26393(16) 0.11241(13) 0.79927(14) 0.0543(4) Uani 1 1 d . . . . .
H36 H 1.351871 0.092246 0.751390 0.065 Uiso 1 1 calc R U . . .
C30 C 0.72571(18) 0.68927(15) 1.05058(13) 0.0554(4) Uani 1 1 d . . . . .
H30 H 0.796076 0.703043 1.076449 0.066 Uiso 1 1 calc R U . . .
C26 C 0.67772(17) 0.95504(13) 0.73617(14) 0.0542(4) Uani 1 1 d . . . . .
H26 H 0.657163 0.990276 0.791771 0.065 Uiso 1 1 calc R U . . .
C18 C 0.15295(15) 0.87954(14) 0.74040(12) 0.0534(4) Uani 1 1 d . . . . .
H18 H 0.090284 0.959242 0.726270 0.064 Uiso 1 1 calc R U . . .
C38 C 1.12255(18) 0.07294(13) 0.97652(14) 0.0568(4) Uani 1 1 d . . . . .
H38 H 1.114817 0.026599 1.048748 0.068 Uiso 1 1 calc R U . . .
C7 C 0.54226(17) 0.69148(16) 0.40399(11) 0.0549(4) Uani 1 1 d . . . . .
H7 H 0.494706 0.733596 0.343575 0.066 Uiso 1 1 calc R U . . .
C24 C 0.80720(17) 0.93432(15) 0.56281(15) 0.0620(4) Uani 1 1 d . . . . .
H24 H 0.874393 0.955736 0.500471 0.074 Uiso 1 1 calc R U . . .
C31 C 0.57630(18) 0.72585(14) 1.09276(12) 0.0543(4) Uani 1 1 d . . . . .
H31 H 0.545478 0.765562 1.146240 0.065 Uiso 1 1 calc R U . . .
C25 C 0.77773(17) 0.98742(14) 0.64401(15) 0.0600(4) Uani 1 1 d . . . . .
H25 H 0.824526 1.044445 0.637033 0.072 Uiso 1 1 calc R U . . .
C37 C 1.25294(18) 0.04349(13) 0.90574(15) 0.0610(4) Uani 1 1 d . . . . .
H37 H 1.333198 -0.022782 0.929926 0.073 Uiso 1 1 calc R U . . .
C15 C 0.8473(2) 0.32557(17) 0.44079(14) 0.0643(5) Uani 1 1 d . . . . .
H15A H 0.911235 0.244731 0.467514 0.096 Uiso 1 1 calc R U . . .
H15B H 0.899046 0.368036 0.375167 0.096 Uiso 1 1 calc R U . . .
H15C H 0.758045 0.321029 0.426376 0.096 Uiso 1 1 calc R U . . .

loop_
_atom_site_aniso_label
_atom_site_aniso_U_11
_atom_site_aniso_U_22
_atom_site_aniso_U_33
_atom_site_aniso_U_23
_atom_site_aniso_U_13
_atom_site_aniso_U_12
O1 0.0669(7) 0.0479(6) 0.0696(7) -0.0354(5) -0.0248(5) 0.0030(5)
N1 0.0454(6) 0.0568(7) 0.0429(6) -0.0300(5) -0.0087(5) -0.0058(5)
C28 0.0367(6) 0.0299(5) 0.0299(5) -0.0089(4) -0.0076(4) -0.0080(4)
C16 0.0332(6) 0.0405(6) 0.0309(6) -0.0132(5) -0.0081(4) -0.0052(5)
C12 0.0292(5) 0.0340(6) 0.0330(6) -0.0130(5) -0.0047(4) -0.0079(4)
C11 0.0296(5) 0.0343(6) 0.0337(6) -0.0126(5) -0.0059(4) -0.0045(4)
C3 0.0325(6) 0.0390(6) 0.0338(6) -0.0147(5) -0.0068(5) -0.0060(5)
C14 0.0300(5) 0.0336(6) 0.0388(6) -0.0133(5) -0.0063(5) -0.0075(5)
C33 0.0374(6) 0.0418(6) 0.0361(6) -0.0157(5) -0.0061(5) -0.0114(5)
C22 0.0319(6) 0.0355(6) 0.0420(7) -0.0071(5) -0.0096(5) -0.0023(5)
C2 0.0328(6) 0.0380(6) 0.0371(6) -0.0175(5) -0.0060(5) -0.0064(5)
C4 0.0360(6) 0.0474(7) 0.0326(6) -0.0154(5) -0.0066(5) -0.0072(5)
C13 0.0332(6) 0.0362(6) 0.0334(6) -0.0117(5) -0.0090(5) -0.0074(5)
C34 0.0342(6) 0.0316(6) 0.0477(7) -0.0162(5) -0.0110(5) -0.0068(5)
C21 0.0402(7) 0.0425(7) 0.0374(6) -0.0109(5) -0.0126(5) -0.0082(5)
C10 0.0334(6) 0.0357(6) 0.0320(6) -0.0099(5) -0.0083(5) -0.0023(5)
C9 0.0357(6) 0.0471(7) 0.0323(6) -0.0130(5) -0.0059(5) -0.0070(5)
C27 0.0436(7) 0.0365(6) 0.0483(7) -0.0106(6) -0.0091(6) -0.0067(5)
C1 0.0382(6) 0.0473(7) 0.0471(7) -0.0257(6) -0.0091(5) -0.0060(5)
C5 0.0386(6) 0.0547(8) 0.0362(6) -0.0205(6) -0.0051(5) -0.0100(6)
C17 0.0386(7) 0.0415(7) 0.0476(7) -0.0122(6) -0.0081(5) -0.0044(5)
C29 0.0392(7) 0.0484(7) 0.0500(7) -0.0214(6) -0.0074(5) -0.0141(6)
C35 0.0383(7) 0.0421(7) 0.0538(8) -0.0229(6) -0.0086(6) -0.0053(5)
C39 0.0452(7) 0.0383(7) 0.0515(8) -0.0094(6) -0.0117(6) -0.0117(6)
C20 0.0440(7) 0.0622(9) 0.0390(7) -0.0096(6) -0.0084(6) -0.0212(6)
C23 0.0401(7) 0.0550(8) 0.0490(8) -0.0101(6) -0.0042(6) -0.0104(6)
C32 0.0453(7) 0.0500(7) 0.0419(7) -0.0221(6) 0.0025(6) -0.0134(6)
C8 0.0456(7) 0.0540(8) 0.0383(7) -0.0100(6) -0.0119(6) -0.0029(6)
C19 0.0326(6) 0.0734(10) 0.0468(8) -0.0175(7) -0.0040(6) -0.0101(6)
C6 0.0535(8) 0.0716(10) 0.0353(7) -0.0225(7) -0.0091(6) -0.0149(7)
C36 0.0403(7) 0.0456(8) 0.0794(11) -0.0328(8) -0.0126(7) 0.0014(6)
C30 0.0579(9) 0.0673(9) 0.0618(9) -0.0336(8) -0.0141(7) -0.0244(7)
C26 0.0537(8) 0.0397(7) 0.0705(10) -0.0146(7) -0.0237(7) -0.0065(6)
C18 0.0370(7) 0.0538(8) 0.0582(9) -0.0188(7) -0.0095(6) 0.0035(6)
C38 0.0643(9) 0.0361(7) 0.0660(10) -0.0022(7) -0.0264(8) -0.0112(6)
C7 0.0542(8) 0.0728(10) 0.0327(7) -0.0113(6) -0.0150(6) -0.0110(7)
C24 0.0436(8) 0.0602(9) 0.0675(10) 0.0015(8) -0.0070(7) -0.0194(7)
C31 0.0667(9) 0.0631(9) 0.0467(8) -0.0337(7) -0.0023(7) -0.0220(8)
C25 0.0451(8) 0.0438(8) 0.0861(12) -0.0013(8) -0.0251(8) -0.0136(6)
C37 0.0525(9) 0.0355(7) 0.0937(13) -0.0198(8) -0.0313(8) 0.0037(6)
C15 0.0674(10) 0.0786(11) 0.0589(9) -0.0467(9) -0.0166(8) -0.0040(8)

loop_
_atom_type_symbol
_atom_type_description
_atom_type_scat_dispersion_real
_atom_type_scat_dispersion_imag
_atom_type_scat_source
C C 0.0033 0.0016 'International Tables Vol C Tables 4.2.6.8 and 6.1.1.4'
H H 0.0000 0.0000 'International Tables Vol C Tables 4.2.6.8 and 6.1.1.4'
N N 0.0061 0.0033 'International Tables Vol C Tables 4.2.6.8 and 6.1.1.4'
O O 0.0106 0.0060 'International Tables Vol C Tables 4.2.6.8 and 6.1.1.4'

loop_
_geom_angle_atom_site_label_1
_geom_angle_atom_site_label_2
_geom_angle_atom_site_label_3
_geom_angle
_geom_angle_site_symmetry_1
_geom_angle_site_symmetry_3
_geom_angle_publ_flag
C1 N1 C15 117.17(12) . . ?
C5 N1 C1 124.46(10) . . ?
C5 N1 C15 118.34(12) . . ?
C33 C28 C12 121.98(10) . . ?
C33 C28 C29 118.35(11) . . ?
C29 C28 C12 119.61(11) . . ?
C21 C16 C10 120.28(11) . . ?
C17 C16 C21 118.30(11) . . ?
C17 C16 C10 120.90(11) . . ?
C11 C12 C28 125.96(10) . . ?
C11 C12 C13 116.76(10) . . ?
C13 C12 C28 117.27(10) . . ?
C12 C11 C3 116.58(10) . . ?
C12 C11 C10 135.01(10) . . ?
C3 C11 C10 108.28(10) . . ?
C11 C3 C4 110.25(11) . . ?
C2 C3 C11 127.54(11) . . ?
C2 C3 C4 122.21(11) . . ?
C2 C14 C34 125.90(10) . . ?
C13 C14 C2 116.99(10) . . ?
C13 C14 C34 117.04(10) . . ?
C28 C33 H33 119.7 . . ?
C32 C33 C28 120.53(11) . . ?
C32 C33 H33 119.7 . . ?
C27 C22 C10 120.73(11) . . ?
C23 C22 C10 121.54(12) . . ?
C23 C22 C27 117.59(13) . . ?
C3 C2 C14 115.90(10) . . ?
C3 C2 C1 116.42(11) . . ?
C14 C2 C1 127.60(11) . . ?
C9 C4 C3 111.47(11) . . ?
C9 C4 C5 126.08(12) . . ?
C5 C4 C3 122.44(12) . . ?
C12 C13 H13 117.0 . . ?
C14 C13 C12 126.00(11) . . ?
C14 C13 H13 117.0 . . ?
C35 C34 C14 120.74(12) . . ?
C39 C34 C14 120.48(11) . . ?
C39 C34 C35 118.46(12) . . ?
C16 C21 H21 119.7 . . ?
C20 C21 C16 120.61(12) . . ?
C20 C21 H21 119.7 . . ?
C16 C10 C11 114.74(10) . . ?
C16 C10 C22 114.71(10) . . ?
C16 C10 C9 104.68(9) . . ?
C22 C10 C11 108.05(9) . . ?
C22 C10 C9 112.96(10) . . ?
C9 C10 C11 100.92(9) . . ?
C4 C9 C10 109.00(10) . . ?
C4 C9 C8 118.06(12) . . ?
C8 C9 C10 132.79(12) . . ?
C22 C27 H27 119.4 . . ?
C26 C27 C22 121.17(14) . . ?
C26 C27 H27 119.4 . . ?
O1 C1 N1 119.42(11) . . ?
O1 C1 C2 123.12(12) . . ?
N1 C1 C2 117.45(11) . . ?
N1 C5 C6 127.60(12) . . ?
C4 C5 N1 116.48(11) . . ?
C4 C5 C6 115.89(13) . . ?
C16 C17 H17 119.6 . . ?
C16 C17 C18 120.86(13) . . ?
C18 C17 H17 119.6 . . ?
C28 C29 H29 119.7 . . ?
C30 C29 C28 120.69(12) . . ?
C30 C29 H29 119.7 . . ?
C34 C35 H35 119.8 . . ?
C36 C35 C34 120.31(14) . . ?
C36 C35 H35 119.8 . . ?
C34 C39 H39 119.7 . . ?
C34 C39 C38 120.67(13) . . ?
C38 C39 H39 119.7 . . ?
C21 C20 H20 119.7 . . ?
C19 C20 C21 120.55(13) . . ?
C19 C20 H20 119.7 . . ?
C22 C23 H23 119.5 . . ?
C24 C23 C22 120.97(15) . . ?
C24 C23 H23 119.5 . . ?
C33 C32 H32 119.9 . . ?
C31 C32 C33 120.29(12) . . ?
C31 C32 H32 119.9 . . ?
C9 C8 H8 121.4 . . ?
C9 C8 C7 117.11(13) . . ?
C7 C8 H8 121.4 . . ?
C20 C19 H19 120.3 . . ?
C20 C19 C18 119.46(13) . . ?
C18 C19 H19 120.3 . . ?
C5 C6 H6 120.7 . . ?
C7 C6 C5 118.62(13) . . ?
C7 C6 H6 120.7 . . ?
C35 C36 H36 119.7 . . ?
C37 C36 C35 120.69(14) . . ?
C37 C36 H36 119.7 . . ?
C29 C30 H30 119.9 . . ?
C31 C30 C29 120.14(13) . . ?
C31 C30 H30 119.9 . . ?
C27 C26 H26 119.8 . . ?
C25 C26 C27 120.34(15) . . ?
C25 C26 H26 119.8 . . ?
C17 C18 H18 119.9 . . ?
C19 C18 C17 120.22(13) . . ?
C19 C18 H18 119.9 . . ?
C39 C38 H38 119.9 . . ?
C37 C38 C39 120.19(15) . . ?
C37 C38 H38 119.9 . . ?
C8 C7 H7 117.9 . . ?
C6 C7 C8 124.21(13) . . ?
C6 C7 H7 117.9 . . ?
C23 C24 H24 119.6 . . ?
C25 C24 C23 120.81(15) . . ?
C25 C24 H24 119.6 . . ?
C32 C31 C30 119.97(12) . . ?
C32 C31 H31 120.0 . . ?
C30 C31 H31 120.0 . . ?
C26 C25 H25 120.4 . . ?
C24 C25 C26 119.12(14) . . ?
C24 C25 H25 120.4 . . ?
C36 C37 C38 119.67(13) . . ?
C36 C37 H37 120.2 . . ?
C38 C37 H37 120.2 . . ?
N1 C15 H15A 109.5 . . ?
N1 C15 H15B 109.5 . . ?
N1 C15 H15C 109.5 . . ?
H15A C15 H15B 109.5 . . ?
H15A C15 H15C 109.5 . . ?
H15B C15 H15C 109.5 . . ?

loop_
_geom_bond_atom_site_label_1
_geom_bond_atom_site_label_2
_geom_bond_distance
_geom_bond_site_symmetry_2
_geom_bond_publ_flag
O1 C1 1.2210(16) . ?
N1 C1 1.4055(17) . ?
N1 C5 1.4001(18) . ?
N1 C15 1.4671(16) . ?
C28 C12 1.4909(15) . ?
C28 C33 1.3901(17) . ?
C28 C29 1.3935(17) . ?
C16 C21 1.3914(18) . ?
C16 C10 1.5364(17) . ?
C16 C17 1.3878(17) . ?
C12 C11 1.3900(16) . ?
C12 C13 1.4163(16) . ?
C11 C3 1.4021(16) . ?
C11 C10 1.5644(16) . ?
C3 C2 1.3869(16) . ?
C3 C4 1.4133(17) . ?
C14 C2 1.4154(17) . ?
C14 C13 1.3957(16) . ?
C14 C34 1.4884(16) . ?
C33 H33 0.9300 . ?
C33 C32 1.3874(17) . ?
C22 C10 1.5395(18) . ?
C22 C27 1.3917(19) . ?
C22 C23 1.3914(19) . ?
C2 C1 1.4953(16) . ?
C4 C9 1.3781(18) . ?
C4 C5 1.3831(17) . ?
C13 H13 0.9300 . ?
C34 C35 1.3974(18) . ?
C34 C39 1.3847(19) . ?
C21 H21 0.9300 . ?
C21 C20 1.3853(19) . ?
C10 C9 1.5529(17) . ?
C9 C8 1.3820(18) . ?
C27 H27 0.9300 . ?
C27 C26 1.388(2) . ?
C5 C6 1.4012(19) . ?
C17 H17 0.9300 . ?
C17 C18 1.3887(19) . ?
C29 H29 0.9300 . ?
C29 C30 1.3851(19) . ?
C35 H35 0.9300 . ?
C35 C36 1.3811(19) . ?
C39 H39 0.9300 . ?
C39 C38 1.3888(19) . ?
C20 H20 0.9300 . ?
C20 C19 1.378(2) . ?
C23 H23 0.9300 . ?
C23 C24 1.387(2) . ?
C32 H32 0.9300 . ?
C32 C31 1.374(2) . ?
C8 H8 0.9300 . ?
C8 C7 1.401(2) . ?
C19 H19 0.9300 . ?
C19 C18 1.378(2) . ?
C6 H6 0.9300 . ?
C6 C7 1.385(2) . ?
C36 H36 0.9300 . ?
C36 C37 1.373(2) . ?
C30 H30 0.9300 . ?
C30 C31 1.375(2) . ?
C26 H26 0.9300 . ?
C26 C25 1.381(2) . ?
C18 H18 0.9300 . ?
C38 H38 0.9300 . ?
C38 C37 1.376(2) . ?
C7 H7 0.9300 . ?
C24 H24 0.9300 . ?
C24 C25 1.373(3) . ?
C31 H31 0.9300 . ?
C25 H25 0.9300 . ?
C37 H37 0.9300 . ?
C15 H15A 0.9600 . ?
C15 H15B 0.9600 . ?
C15 H15C 0.9600 . ?

loop_
_geom_torsion_atom_site_label_1
_geom_torsion_atom_site_label_2
_geom_torsion_atom_site_label_3
_geom_torsion_atom_site_label_4
_geom_torsion
_geom_torsion_site_symmetry_1
_geom_torsion_site_symmetry_2
_geom_torsion_site_symmetry_3
_geom_torsion_site_symmetry_4
_geom_torsion_publ_flag
N1 C5 C6 C7 178.54(14) . . . . ?
C28 C12 C11 C3 -177.83(11) . . . . ?
C28 C12 C11 C10 6.9(2) . . . . ?
C28 C12 C13 C14 177.59(11) . . . . ?
C28 C33 C32 C31 -0.5(2) . . . . ?
C28 C29 C30 C31 0.1(2) . . . . ?
C16 C21 C20 C19 0.2(2) . . . . ?
C16 C10 C9 C4 -119.74(11) . . . . ?
C16 C10 C9 C8 55.52(18) . . . . ?
C16 C17 C18 C19 -1.1(2) . . . . ?
C12 C28 C33 C32 178.90(11) . . . . ?
C12 C28 C29 C30 -178.78(13) . . . . ?
C12 C11 C3 C2 0.66(19) . . . . ?
C12 C11 C3 C4 -179.61(11) . . . . ?
C12 C11 C10 C16 -70.48(17) . . . . ?
C12 C11 C10 C22 58.89(17) . . . . ?
C12 C11 C10 C9 177.62(13) . . . . ?
C11 C12 C13 C14 -3.30(18) . . . . ?
C11 C3 C2 C14 -4.48(19) . . . . ?
C11 C3 C2 C1 172.45(12) . . . . ?
C11 C3 C4 C9 3.01(16) . . . . ?
C11 C3 C4 C5 -176.09(12) . . . . ?
C11 C10 C9 C4 -0.32(13) . . . . ?
C11 C10 C9 C8 174.94(14) . . . . ?
C3 C11 C10 C16 113.96(11) . . . . ?
C3 C11 C10 C22 -116.67(11) . . . . ?
C3 C11 C10 C9 2.06(12) . . . . ?
C3 C2 C1 O1 -170.72(13) . . . . ?
C3 C2 C1 N1 8.40(17) . . . . ?
C3 C4 C9 C10 -1.54(15) . . . . ?
C3 C4 C9 C8 -177.60(12) . . . . ?
C3 C4 C5 N1 -0.92(19) . . . . ?
C3 C4 C5 C6 177.04(12) . . . . ?
C14 C2 C1 O1 5.8(2) . . . . ?
C14 C2 C1 N1 -175.08(12) . . . . ?
C14 C34 C35 C36 173.46(11) . . . . ?
C14 C34 C39 C38 -172.96(12) . . . . ?
C33 C28 C12 C11 57.94(17) . . . . ?
C33 C28 C12 C13 -123.04(12) . . . . ?
C33 C28 C29 C30 -1.49(19) . . . . ?
C33 C32 C31 C30 -0.9(2) . . . . ?
C22 C10 C9 C4 114.79(12) . . . . ?
C22 C10 C9 C8 -69.94(18) . . . . ?
C22 C27 C26 C25 0.8(2) . . . . ?
C22 C23 C24 C25 -0.3(2) . . . . ?
C2 C3 C4 C9 -177.24(11) . . . . ?
C2 C3 C4 C5 3.7(2) . . . . ?
C2 C14 C13 C12 -0.56(18) . . . . ?
C2 C14 C34 C35 46.55(17) . . . . ?
C2 C14 C34 C39 -140.03(13) . . . . ?
C4 C3 C2 C14 175.81(11) . . . . ?
C4 C3 C2 C1 -7.25(18) . . . . ?
C4 C9 C8 C7 0.1(2) . . . . ?
C4 C5 C6 C7 0.8(2) . . . . ?
C13 C12 C11 C3 3.14(16) . . . . ?
C13 C12 C11 C10 -172.14(12) . . . . ?
C13 C14 C2 C3 4.16(16) . . . . ?
C13 C14 C2 C1 -172.38(12) . . . . ?
C13 C14 C34 C35 -130.30(12) . . . . ?
C13 C14 C34 C39 43.12(16) . . . . ?
C34 C14 C2 C3 -172.70(11) . . . . ?
C34 C14 C2 C1 10.8(2) . . . . ?
C34 C14 C13 C12 176.58(11) . . . . ?
C34 C35 C36 C37 -0.4(2) . . . . ?
C34 C39 C38 C37 -0.7(2) . . . . ?
C21 C16 C10 C11 -30.56(15) . . . . ?
C21 C16 C10 C22 -156.54(11) . . . . ?
C21 C16 C10 C9 79.10(13) . . . . ?
C21 C16 C17 C18 0.93(19) . . . . ?
C21 C20 C19 C18 -0.4(2) . . . . ?
C10 C16 C21 C20 -172.25(11) . . . . ?
C10 C16 C17 C18 172.66(12) . . . . ?
C10 C11 C3 C2 177.15(12) . . . . ?
C10 C11 C3 C4 -3.12(14) . . . . ?
C10 C22 C27 C26 174.63(11) . . . . ?
C10 C22 C23 C24 -174.83(12) . . . . ?
C10 C9 C8 C7 -174.83(14) . . . . ?
C9 C4 C5 N1 -179.89(12) . . . . ?
C9 C4 C5 C6 -1.9(2) . . . . ?
C9 C8 C7 C6 -1.1(2) . . . . ?
C27 C22 C10 C16 45.75(15) . . . . ?
C27 C22 C10 C11 -83.64(13) . . . . ?
C27 C22 C10 C9 165.60(11) . . . . ?
C27 C22 C23 C24 0.84(19) . . . . ?
C27 C26 C25 C24 -0.2(2) . . . . ?
C1 N1 C5 C4 2.6(2) . . . . ?
C1 N1 C5 C6 -175.08(13) . . . . ?
C5 N1 C1 O1 172.74(13) . . . . ?
C5 N1 C1 C2 -6.40(19) . . . . ?
C5 C4 C9 C10 177.52(12) . . . . ?
C5 C4 C9 C8 1.5(2) . . . . ?
C5 C6 C7 C8 0.6(2) . . . . ?
C17 C16 C21 C20 -0.47(18) . . . . ?
C17 C16 C10 C11 157.88(11) . . . . ?
C17 C16 C10 C22 31.89(15) . . . . ?
C17 C16 C10 C9 -92.47(13) . . . . ?
C29 C28 C12 C11 -124.88(13) . . . . ?
C29 C28 C12 C13 54.14(15) . . . . ?
C29 C28 C33 C32 1.68(18) . . . . ?
C29 C30 C31 C32 1.1(2) . . . . ?
C35 C34 C39 C38 0.60(19) . . . . ?
C35 C36 C37 C38 0.3(2) . . . . ?
C39 C34 C35 C36 -0.09(18) . . . . ?
C39 C38 C37 C36 0.2(2) . . . . ?
C20 C19 C18 C17 0.9(2) . . . . ?
C23 C22 C10 C16 -138.72(12) . . . . ?
C23 C22 C10 C11 91.90(13) . . . . ?
C23 C22 C10 C9 -18.86(16) . . . . ?
C23 C22 C27 C26 -1.08(18) . . . . ?
C23 C24 C25 C26 0.0(2) . . . . ?
C15 N1 C1 O1 -5.2(2) . . . . ?
C15 N1 C1 C2 175.69(12) . . . . ?
C15 N1 C5 C4 -179.51(13) . . . . ?
C15 N1 C5 C6 2.8(2) . . . . ?
